data_4317490
loop_
_publ_author_name
'Dongwhan Lee'
'Pei-Lin Hung'
'Bernhard Spingler'
'Stephen J. Lippard'

_publ_section_title
;
 Sterically Hindered Carboxylate Ligands Support Water-Bridged Dimetallic
 Centers That Model Features of Metallohydrolase Active Sites
;
_journal_name_full 'Inorganic Chemistry'
_journal_page_first 521
_journal_page_last 531
_journal_paper_doi 10.1021/ic0107431
_journal_volume 41
_journal_year 2002
_chemical_formula_sum 'C96 H78 Cl4 Co2 N2 O8'
_chemical_formula_weight 1647.26
_chemical_name_common '[Co2(m-O2CArTol)2(O2CArTol)2(C5H5N)2]'
_chemical_name_systematic
;
   ?
;
_space_group_IT_number 2
_symmetry_cell_setting triclinic
_symmetry_space_group_name_Hall '-P 1'
_symmetry_space_group_name_H-M 'P -1'
_atom_sites_solution_hydrogens geom
_atom_sites_solution_primary direct
_atom_sites_solution_secondary difmap
_audit_creation_method SHELXL-97
_cell_angle_alpha 109.868(2)
_cell_angle_beta 103.561(2)
_cell_angle_gamma 95.425(2)
_cell_formula_units_Z 1
_cell_length_a 10.6629(14)
_cell_length_b 14.5496(19)
_cell_length_c 14.7554(19)
_cell_measurement_temperature 293(2)
_cell_volume 2054.5(5)
_computing_cell_refinement 'Bruker SMART'
_computing_data_collection 'Bruker SMART'
_computing_data_reduction 'Bruker SHELXTL'
_computing_molecular_graphics 'Bruker SHELXTL'
_computing_publication_material 'Bruker SHELXTL'
_computing_structure_refinement 'SHELXL-97 (Sheldrick, 1997)'
_computing_structure_solution 'SHELXS-97 (Sheldrick, 1990)'
_diffrn_ambient_temperature 293(2)
_diffrn_measured_fraction_theta_full 0.910
_diffrn_measured_fraction_theta_max 0.910
_diffrn_measurement_device_type 'CCD area detector'
_diffrn_measurement_method 'phi and omega scans'
_diffrn_radiation_monochromator graphite
_diffrn_radiation_source 'fine-focus sealed tube'
_diffrn_radiation_type MoK\a
_diffrn_radiation_wavelength 0.71073
_diffrn_reflns_av_R_equivalents 0.0268
_diffrn_reflns_av_sigmaI/netI 0.0492
_diffrn_reflns_limit_h_max 13
_diffrn_reflns_limit_h_min -14
_diffrn_reflns_limit_k_max 19
_diffrn_reflns_limit_k_min -19
_diffrn_reflns_limit_l_max 17
_diffrn_reflns_limit_l_min -19
_diffrn_reflns_number 18501
_diffrn_reflns_theta_full 28.28
_diffrn_reflns_theta_max 28.28
_diffrn_reflns_theta_min 1.70
_exptl_absorpt_coefficient_mu 0.593
_exptl_absorpt_correction_T_max 1.000000
_exptl_absorpt_correction_T_min 0.821579
_exptl_absorpt_correction_type SADABS
_exptl_crystal_colour blue_purple
_exptl_crystal_density_diffrn 1.331
_exptl_crystal_density_method 'not measured'
_exptl_crystal_description block
_exptl_crystal_F_000 854
_exptl_crystal_size_max 0.1
_exptl_crystal_size_mid 0.15
_exptl_crystal_size_min 0.3
_refine_diff_density_max 0.834
_refine_diff_density_min -0.366
_refine_diff_density_rms 0.057
_refine_ls_extinction_method none
_refine_ls_goodness_of_fit_ref 0.995
_refine_ls_hydrogen_treatment mixed
_refine_ls_matrix_type full
_refine_ls_number_parameters 527
_refine_ls_number_reflns 9276
_refine_ls_number_restraints 30
_refine_ls_restrained_S_all 1.045
_refine_ls_R_factor_all 0.0742
_refine_ls_R_factor_gt 0.0477
_refine_ls_shift/su_max 0.341
_refine_ls_shift/su_mean 0.017
_refine_ls_structure_factor_coef Fsqd
_refine_ls_weighting_details 'calc w=1/[\s^2^(Fo^2^)+(0.0829P)^2^+0.0000P] where P=(Fo^2^+2Fc^2^)/3'
_refine_ls_weighting_scheme calc
_refine_ls_wR_factor_gt 0.1250
_refine_ls_wR_factor_ref 0.1356
_reflns_number_gt 6493
_reflns_number_total 9276
_reflns_threshold_expression >2sigma(I)
_cod_data_source_file ic0107431_1.cif
_cod_data_source_block 1
_cod_depositor_comments
;
The following automatic conversions were performed:

'_symmetry_cell_setting' value 'Triclinic' changed to 'triclinic'
according to the built-in table from CIF Core dictionary named
'cif_core.dic' version 2.4.1 from 2010-06-29.

Automatic conversion script
Id: cif_fix_values 1646 2011-03-28 12:23:43Z adriana 
;
_cod_database_code 4317490

loop_
_symmetry_equiv_pos_as_xyz
'x, y, z'
'-x, -y, -z'

loop_
_atom_site_label
_atom_site_type_symbol
_atom_site_fract_x
_atom_site_fract_y
_atom_site_fract_z
_atom_site_U_iso_or_equiv
_atom_site_adp_type
_atom_site_occupancy
_atom_site_symmetry_multiplicity
_atom_site_calc_flag
_atom_site_refinement_flags
_atom_site_disorder_assembly
_atom_site_disorder_group
Co1 Co 0.13105(3) 0.92400(2) -0.04447(2) 0.03031(11) Uani 1 1 d . . .
N1 N 0.2579(2) 0.97682(15) -0.10824(15) 0.0360(5) Uani 1 1 d . . .
O1A O 0.19838(17) 0.80176(12) -0.05752(13) 0.0392(4) Uani 1 1 d . . .
O2A O 0.02667(18) 0.77342(14) -0.00651(14) 0.0466(5) Uani 1 1 d . . .
O1B O 0.19085(16) 1.01891(12) 0.09229(12) 0.0368(4) Uani 1 1 d . . .
O2B O 0.03345(15) 1.09405(12) 0.14400(12) 0.0352(4) Uani 1 1 d . . .
C1A C -0.0461(5) 0.6731(3) -0.5116(2) 0.0865(13) Uani 1 1 d . . .
H1A1 H 0.0143 0.7273 -0.5100 0.130 Uiso 1 1 calc R . .
H1A2 H -0.1311 0.6908 -0.5149 0.130 Uiso 1 1 calc R . .
H1A3 H -0.0524 0.6150 -0.5696 0.130 Uiso 1 1 calc R . .
C2A C 0.0022(4) 0.6515(2) -0.4178(2) 0.0581(8) Uani 1 1 d . . .
C3A C 0.1149(3) 0.6145(2) -0.3998(2) 0.0590(8) Uani 1 1 d . . .
H3AA H 0.1636 0.6040 -0.4458 0.071 Uiso 1 1 calc R . .
C4A C 0.1579(3) 0.5925(2) -0.3154(2) 0.0494(7) Uani 1 1 d . . .
H4AA H 0.2350 0.5675 -0.3057 0.059 Uiso 1 1 calc R . .
C5A C 0.0889(2) 0.60667(17) -0.24486(18) 0.0372(6) Uani 1 1 d . . .
C6A C -0.0237(3) 0.6446(2) -0.2629(2) 0.0501(7) Uani 1 1 d . . .
H6AA H -0.0722 0.6557 -0.2167 0.060 Uiso 1 1 calc R . .
C7A C -0.0667(3) 0.6665(2) -0.3476(2) 0.0601(8) Uani 1 1 d . . .
H7AA H -0.1436 0.6917 -0.3574 0.072 Uiso 1 1 calc R . .
C8A C 0.1317(2) 0.57812(17) -0.15705(19) 0.0358(5) Uani 1 1 d . . .
C9A C 0.1573(3) 0.48272(19) -0.1739(2) 0.0502(7) Uani 1 1 d . . .
H9AA H 0.1519 0.4407 -0.2388 0.060 Uiso 1 1 calc R . .
C10A C 0.1900(3) 0.4497(2) -0.0971(2) 0.0582(8) Uani 1 1 d . . .
H10A H 0.2061 0.3854 -0.1100 0.070 Uiso 1 1 calc R . .
C11A C 0.1994(3) 0.5107(2) -0.0012(2) 0.0513(7) Uani 1 1 d . . .
H11A H 0.2198 0.4867 0.0503 0.062 Uiso 1 1 calc R . .
C12A C 0.1790(2) 0.60772(18) 0.0209(2) 0.0380(6) Uani 1 1 d . . .
C13A C 0.1427(2) 0.64108(16) -0.05841(19) 0.0331(5) Uani 1 1 d . . .
C14A C 0.1177(2) 0.74507(17) -0.03799(17) 0.0331(5) Uani 1 1 d . . .
C15A C 0.2020(3) 0.6724(2) 0.1276(2) 0.0418(6) Uani 1 1 d . . .
C16A C 0.1456(3) 0.6376(3) 0.1882(2) 0.0592(8) Uani 1 1 d . . .
H16A H 0.0913 0.5751 0.1607 0.071 Uiso 1 1 calc R . .
C17A C 0.1689(4) 0.6939(3) 0.2875(3) 0.0705(10) Uani 1 1 d . . .
H17A H 0.1298 0.6688 0.3265 0.085 Uiso 1 1 calc R . .
C18A C 0.2482(3) 0.7864(3) 0.3318(2) 0.0625(9) Uani 1 1 d . . .
C19A C 0.3080(3) 0.8208(2) 0.2721(2) 0.0558(8) Uani 1 1 d . . .
H19A H 0.3647 0.8823 0.3003 0.067 Uiso 1 1 calc R . .
C20A C 0.2833(3) 0.7642(2) 0.1714(2) 0.0462(6) Uani 1 1 d . . .
H20A H 0.3228 0.7887 0.1321 0.055 Uiso 1 1 calc R . .
C21A C 0.2693(5) 0.8517(4) 0.4410(3) 0.0950(14) Uani 1 1 d . . .
H21A H 0.1951 0.8834 0.4474 0.143 Uiso 1 1 calc R . .
H21B H 0.3473 0.9016 0.4634 0.143 Uiso 1 1 calc R . .
H21C H 0.2789 0.8116 0.4812 0.143 Uiso 1 1 calc R . .
C1B C -0.2514(4) 0.8052(2) 0.2778(3) 0.0702(10) Uani 1 1 d . . .
H1B1 H -0.2231 0.7566 0.3046 0.105 Uiso 1 1 calc R . .
H1B2 H -0.2972 0.7725 0.2076 0.105 Uiso 1 1 calc R . .
H1B3 H -0.3090 0.8391 0.3129 0.105 Uiso 1 1 calc R . .
C2B C -0.1336(3) 0.8791(2) 0.2909(2) 0.0474(7) Uani 1 1 d . . .
C3B C -0.0943(3) 0.9678(2) 0.3721(2) 0.0489(7) Uani 1 1 d . . .
H3BA H -0.1423 0.9824 0.4187 0.059 Uiso 1 1 calc R . .
C4B C 0.0146(3) 1.03567(19) 0.38623(19) 0.0443(6) Uani 1 1 d . . .
H4BA H 0.0395 1.0946 0.4425 0.053 Uiso 1 1 calc R . .
C5B C 0.0876(3) 1.01757(18) 0.31820(18) 0.0381(6) Uani 1 1 d . . .
C6B C 0.0470(3) 0.92804(18) 0.23532(19) 0.0426(6) Uani 1 1 d . . .
H6BA H 0.0938 0.9136 0.1880 0.051 Uiso 1 1 calc R . .
C7B C -0.0608(3) 0.86107(19) 0.2227(2) 0.0480(7) Uani 1 1 d . . .
H7BA H -0.0858 0.8018 0.1668 0.058 Uiso 1 1 calc R . .
C8B C 0.2075(3) 1.09105(19) 0.33713(19) 0.0404(6) Uani 1 1 d . . .
C9B C 0.2931(3) 1.1335(2) 0.4334(2) 0.0556(8) Uani 1 1 d . . .
H9BA H 0.2759 1.1140 0.4838 0.067 Uiso 1 1 calc R . .
C10B C 0.4029(3) 1.2039(3) 0.4560(2) 0.0651(9) Uani 1 1 d . . .
H10B H 0.4594 1.2314 0.5210 0.078 Uiso 1 1 calc R . .
C11B C 0.4291(3) 1.2336(2) 0.3823(2) 0.0551(7) Uani 1 1 d . . .
H11B H 0.5026 1.2822 0.3982 0.066 Uiso 1 1 calc R . .
C12B C 0.3474(2) 1.19208(19) 0.28399(19) 0.0403(6) Uani 1 1 d . . .
C13B C 0.2367(2) 1.12056(17) 0.26232(18) 0.0341(5) Uani 1 1 d . . .
C14B C 0.1458(2) 1.07432(16) 0.15747(17) 0.0308(5) Uani 1 1 d . . .
C15B C 0.3779(2) 1.22912(17) 0.20800(19) 0.0389(6) Uani 1 1 d . . .
C16B C 0.5074(2) 1.2477(2) 0.2054(2) 0.0455(6) Uani 1 1 d . . .
H16B H 0.5737 1.2346 0.2502 0.055 Uiso 1 1 calc R . .
C17B C 0.5393(2) 1.28505(19) 0.1382(2) 0.0451(6) Uani 1 1 d . . .
H17B H 0.6264 1.2952 0.1374 0.054 Uiso 1 1 calc R . .
C18B C 0.4447(3) 1.30778(19) 0.0718(2) 0.0435(6) Uani 1 1 d . . .
C19B C 0.3151(2) 1.28859(18) 0.0733(2) 0.0412(6) Uani 1 1 d . . .
H19B H 0.2491 1.3017 0.0283 0.049 Uiso 1 1 calc R . .
C20B C 0.2825(2) 1.25046(17) 0.1403(2) 0.0379(6) Uani 1 1 d . . .
H20B H 0.1951 1.2389 0.1400 0.045 Uiso 1 1 calc R . .
C21B C 0.4815(3) 1.3508(2) 0.0001(3) 0.0585(8) Uani 1 1 d . . .
H21D H 0.4501 1.3019 -0.0671 0.088 Uiso 1 1 calc R . .
H21E H 0.5753 1.3698 0.0180 0.088 Uiso 1 1 calc R . .
H21F H 0.4424 1.4083 0.0035 0.088 Uiso 1 1 calc R . .
C1N C 0.3662(2) 1.04612(19) -0.0543(2) 0.0435(6) Uani 1 1 d . . .
H1NA H 0.3741 1.0829 0.0127 0.052 Uiso 1 1 calc R . .
C2N C 0.4660(3) 1.0657(2) -0.0928(3) 0.0558(8) Uani 1 1 d . . .
H2NA H 0.5403 1.1140 -0.0527 0.067 Uiso 1 1 calc R . .
C3N C 0.4537(3) 1.0127(2) -0.1914(3) 0.0645(9) Uani 1 1 d . . .
H3NA H 0.5212 1.0225 -0.2192 0.077 Uiso 1 1 calc R . .
C4N C 0.3411(3) 0.9450(3) -0.2488(3) 0.0623(8) Uani 1 1 d . . .
H4NA H 0.3289 0.9108 -0.3171 0.075 Uiso 1 1 calc R . .
C5N C 0.2463(3) 0.9280(2) -0.2049(2) 0.0486(7) Uani 1 1 d . . .
H5NA H 0.1708 0.8805 -0.2442 0.058 Uiso 1 1 calc R . .
C1S C 0.4181(8) 0.5260(5) 0.2880(5) 0.176(3) Uani 1 1 d D . .
Cl1S Cl 0.5603(8) 0.5834(6) 0.2835(7) 0.245(5) Uani 0.50 1 d PDU A 1
Cl2S Cl 0.3500(3) 0.5330(4) 0.4043(4) 0.183(2) Uani 0.50 1 d PDU A 1
Cl1T Cl 0.5281(7) 0.5861(5) 0.2538(4) 0.140(2) Uani 0.50 1 d PDU A 2
Cl2T Cl 0.4727(10) 0.5193(3) 0.3942(4) 0.286(4) Uani 0.50 1 d PDU A 2

loop_
_atom_site_aniso_label
_atom_site_aniso_U_11
_atom_site_aniso_U_22
_atom_site_aniso_U_33
_atom_site_aniso_U_23
_atom_site_aniso_U_13
_atom_site_aniso_U_12
Co1 0.02859(18) 0.02894(17) 0.03370(18) 0.01180(13) 0.00942(13) 0.00512(12)
N1 0.0381(11) 0.0344(10) 0.0434(12) 0.0192(9) 0.0168(9) 0.0125(9)
O1A 0.0430(10) 0.0295(8) 0.0477(10) 0.0167(8) 0.0140(8) 0.0081(7)
O2A 0.0436(10) 0.0569(11) 0.0476(11) 0.0194(9) 0.0218(9) 0.0263(9)
O1B 0.0359(9) 0.0343(9) 0.0381(9) 0.0088(7) 0.0141(7) 0.0064(7)
O2B 0.0285(9) 0.0393(9) 0.0394(9) 0.0167(7) 0.0093(7) 0.0077(7)
C1A 0.142(4) 0.063(2) 0.0468(19) 0.0219(17) 0.012(2) 0.018(2)
C2A 0.084(2) 0.0374(15) 0.0393(16) 0.0064(12) 0.0087(16) 0.0027(15)
C3A 0.070(2) 0.0568(18) 0.0425(17) 0.0085(14) 0.0217(15) 0.0000(16)
C4A 0.0417(15) 0.0482(15) 0.0474(16) 0.0052(13) 0.0132(13) 0.0054(12)
C5A 0.0355(13) 0.0273(11) 0.0396(13) 0.0042(10) 0.0077(11) 0.0025(10)
C6A 0.0543(17) 0.0537(16) 0.0436(15) 0.0139(13) 0.0173(13) 0.0241(14)
C7A 0.069(2) 0.0559(18) 0.0501(17) 0.0144(14) 0.0086(15) 0.0289(16)
C8A 0.0307(12) 0.0269(11) 0.0462(14) 0.0103(10) 0.0099(10) 0.0047(9)
C9A 0.0523(17) 0.0315(13) 0.0552(17) 0.0066(12) 0.0088(14) 0.0080(12)
C10A 0.069(2) 0.0278(13) 0.069(2) 0.0153(14) 0.0067(16) 0.0107(13)
C11A 0.0536(17) 0.0400(14) 0.0659(19) 0.0300(14) 0.0113(15) 0.0101(13)
C12A 0.0322(13) 0.0371(13) 0.0499(15) 0.0217(12) 0.0133(11) 0.0063(10)
C13A 0.0259(11) 0.0301(11) 0.0471(14) 0.0167(10) 0.0139(10) 0.0051(9)
C14A 0.0347(13) 0.0340(12) 0.0318(12) 0.0120(10) 0.0105(10) 0.0108(10)
C15A 0.0404(14) 0.0484(15) 0.0501(15) 0.0287(13) 0.0187(12) 0.0182(12)
C16A 0.0596(19) 0.070(2) 0.065(2) 0.0376(17) 0.0295(16) 0.0133(16)
C17A 0.077(2) 0.096(3) 0.067(2) 0.048(2) 0.042(2) 0.028(2)
C18A 0.070(2) 0.091(3) 0.0433(17) 0.0324(17) 0.0245(16) 0.044(2)
C19A 0.0603(19) 0.0593(18) 0.0486(17) 0.0182(14) 0.0164(14) 0.0200(15)
C20A 0.0495(16) 0.0501(15) 0.0449(15) 0.0215(13) 0.0176(13) 0.0120(13)
C21A 0.133(4) 0.121(3) 0.047(2) 0.030(2) 0.039(2) 0.067(3)
C1B 0.090(3) 0.0523(18) 0.068(2) 0.0164(16) 0.038(2) -0.0047(17)
C2B 0.0636(18) 0.0381(13) 0.0459(15) 0.0189(12) 0.0210(14) 0.0085(12)
C3B 0.0701(19) 0.0446(15) 0.0393(15) 0.0160(12) 0.0281(14) 0.0118(14)
C4B 0.0603(17) 0.0377(13) 0.0327(13) 0.0102(11) 0.0145(12) 0.0075(12)
C5B 0.0482(15) 0.0376(13) 0.0345(13) 0.0187(11) 0.0137(11) 0.0113(11)
C6B 0.0610(17) 0.0362(13) 0.0392(14) 0.0173(11) 0.0225(13) 0.0159(12)
C7B 0.073(2) 0.0304(13) 0.0417(15) 0.0108(11) 0.0219(14) 0.0084(12)
C8B 0.0449(15) 0.0401(13) 0.0353(13) 0.0137(11) 0.0088(11) 0.0123(11)
C9B 0.0607(19) 0.0649(19) 0.0393(15) 0.0221(14) 0.0081(14) 0.0090(15)
C10B 0.058(2) 0.078(2) 0.0404(16) 0.0124(15) -0.0026(14) 0.0030(17)
C11B 0.0431(16) 0.0597(18) 0.0496(17) 0.0142(14) 0.0029(13) -0.0008(13)
C12B 0.0341(13) 0.0395(13) 0.0425(14) 0.0109(11) 0.0078(11) 0.0096(10)
C13B 0.0348(13) 0.0319(12) 0.0366(13) 0.0121(10) 0.0114(10) 0.0112(10)
C14B 0.0331(13) 0.0269(11) 0.0369(13) 0.0163(10) 0.0117(10) 0.0048(9)
C15B 0.0333(13) 0.0313(12) 0.0459(14) 0.0075(11) 0.0109(11) 0.0049(10)
C16B 0.0276(13) 0.0459(15) 0.0541(16) 0.0151(13) 0.0025(11) 0.0034(11)
C17B 0.0272(13) 0.0432(14) 0.0595(17) 0.0138(13) 0.0129(12) 0.0008(11)
C18B 0.0361(14) 0.0349(13) 0.0602(17) 0.0157(12) 0.0189(12) 0.0052(10)
C19B 0.0327(13) 0.0348(12) 0.0596(17) 0.0200(12) 0.0146(12) 0.0094(10)
C20B 0.0264(12) 0.0312(12) 0.0557(16) 0.0138(11) 0.0141(11) 0.0069(9)
C21B 0.0445(16) 0.0635(19) 0.076(2) 0.0339(17) 0.0240(15) 0.0042(14)
C1N 0.0393(14) 0.0368(13) 0.0576(17) 0.0165(12) 0.0215(12) 0.0065(11)
C2N 0.0486(17) 0.0497(16) 0.079(2) 0.0282(16) 0.0321(16) 0.0065(13)
C3N 0.066(2) 0.0623(19) 0.093(3) 0.0423(19) 0.052(2) 0.0206(17)
C4N 0.078(2) 0.068(2) 0.0589(19) 0.0301(17) 0.0405(18) 0.0227(18)
C5N 0.0503(16) 0.0535(16) 0.0463(16) 0.0195(13) 0.0196(13) 0.0116(13)
C1S 0.207(8) 0.162(6) 0.101(4) -0.013(4) 0.038(5) 0.015(6)
Cl1S 0.210(7) 0.115(4) 0.416(13) 0.052(6) 0.176(8) 0.018(4)
Cl2S 0.099(2) 0.202(5) 0.192(5) 0.047(3) -0.013(3) 0.002(3)
Cl1T 0.179(4) 0.103(3) 0.111(2) 0.059(2) -0.009(3) -0.036(3)
Cl2T 0.593(14) 0.093(2) 0.125(3) 0.033(2) 0.054(6) -0.010(5)

loop_
_atom_type_symbol
_atom_type_description
_atom_type_scat_dispersion_real
_atom_type_scat_dispersion_imag
_atom_type_scat_source
C C 0.0033 0.0016 'International Tables Vol C Tables 4.2.6.8 and 6.1.1.4'
H H 0.0000 0.0000 'International Tables Vol C Tables 4.2.6.8 and 6.1.1.4'
N N 0.0061 0.0033 'International Tables Vol C Tables 4.2.6.8 and 6.1.1.4'
O O 0.0106 0.0060 'International Tables Vol C Tables 4.2.6.8 and 6.1.1.4'
Co Co 0.3494 0.9721 'International Tables Vol C Tables 4.2.6.8 and 6.1.1.4'
Cl Cl 0.1484 0.1585 'International Tables Vol C Tables 4.2.6.8 and 6.1.1.4'

loop_
_geom_angle_atom_site_label_1
_geom_angle_atom_site_label_2
_geom_angle_atom_site_label_3
_geom_angle
_geom_angle_site_symmetry_1
_geom_angle_site_symmetry_3
_geom_angle_publ_flag
O1B Co1 O2B 127.65(7) . 2_575 ?
O1B Co1 O1A 111.47(7) . . ?
O2B Co1 O1A 113.86(7) 2_575 . ?
O1B Co1 N1 101.42(8) . . ?
O2B Co1 N1 99.49(8) 2_575 . ?
O1A Co1 N1 94.86(8) . . ?
C5N N1 C1N 117.3(2) . . ?
C5N N1 Co1 118.48(18) . . ?
C1N N1 Co1 123.03(18) . . ?
C14A O1A Co1 107.20(15) . . ?
C14B O1B Co1 139.65(16) . . ?
C14B O2B Co1 144.75(16) . 2_575 ?
C3A C2A C7A 117.3(3) . . ?
C3A C2A C1A 121.5(3) . . ?
C7A C2A C1A 121.2(3) . . ?
C2A C3A C4A 121.8(3) . . ?
C3A C4A C5A 121.3(3) . . ?
C6A C5A C4A 116.7(3) . . ?
C6A C5A C8A 122.1(2) . . ?
C4A C5A C8A 121.2(2) . . ?
C5A C6A C7A 121.9(3) . . ?
C2A C7A C6A 121.0(3) . . ?
C9A C8A C13A 118.6(2) . . ?
C9A C8A C5A 118.2(2) . . ?
C13A C8A C5A 123.2(2) . . ?
C10A C9A C8A 121.3(3) . . ?
C9A C10A C11A 120.1(3) . . ?
C10A C11A C12A 121.4(3) . . ?
C11A C12A C13A 118.5(2) . . ?
C11A C12A C15A 118.4(2) . . ?
C13A C12A C15A 123.1(2) . . ?
C12A C13A C8A 120.2(2) . . ?
C12A C13A C14A 120.2(2) . . ?
C8A C13A C14A 119.6(2) . . ?
O2A C14A O1A 122.3(2) . . ?
O2A C14A C13A 122.7(2) . . ?
O1A C14A C13A 115.0(2) . . ?
C20A C15A C16A 117.9(3) . . ?
C20A C15A C12A 122.7(2) . . ?
C16A C15A C12A 119.3(2) . . ?
C17A C16A C15A 120.6(3) . . ?
C16A C17A C18A 122.1(3) . . ?
C17A C18A C19A 117.6(3) . . ?
C17A C18A C21A 122.5(3) . . ?
C19A C18A C21A 119.8(4) . . ?
C20A C19A C18A 120.2(3) . . ?
C15A C20A C19A 121.5(3) . . ?
C3B C2B C7B 117.4(3) . . ?
C3B C2B C1B 120.7(3) . . ?
C7B C2B C1B 121.8(3) . . ?
C2B C3B C4B 121.5(3) . . ?
C3B C4B C5B 121.1(2) . . ?
C4B C5B C6B 117.4(2) . . ?
C4B C5B C8B 119.8(2) . . ?
C6B C5B C8B 122.7(2) . . ?
C7B C6B C5B 120.8(2) . . ?
C6B C7B C2B 121.7(2) . . ?
C9B C8B C13B 118.2(2) . . ?
C9B C8B C5B 118.8(2) . . ?
C13B C8B C5B 123.0(2) . . ?
C10B C9B C8B 121.4(3) . . ?
C9B C10B C11B 119.8(3) . . ?
C10B C11B C12B 121.1(3) . . ?
C11B C12B C13B 118.4(3) . . ?
C11B C12B C15B 118.8(2) . . ?
C13B C12B C15B 122.7(2) . . ?
C12B C13B C8B 121.1(2) . . ?
C12B C13B C14B 120.0(2) . . ?
C8B C13B C14B 118.8(2) . . ?
O2B C14B O1B 126.6(2) . . ?
O2B C14B C13B 117.1(2) . . ?
O1B C14B C13B 116.3(2) . . ?
C20B C15B C16B 117.3(2) . . ?
C20B C15B C12B 122.6(2) . . ?
C16B C15B C12B 120.1(2) . . ?
C17B C16B C15B 121.4(3) . . ?
C16B C17B C18B 121.4(2) . . ?
C17B C18B C19B 117.5(3) . . ?
C17B C18B C21B 120.8(2) . . ?
C19B C18B C21B 121.6(3) . . ?
C20B C19B C18B 121.2(3) . . ?
C19B C20B C15B 121.1(2) . . ?
N1 C1N C2N 123.3(3) . . ?
C3N C2N C1N 118.4(3) . . ?
C2N C3N C4N 119.1(3) . . ?
C3N C4N C5N 119.3(3) . . ?
N1 C5N C4N 122.5(3) . . ?

loop_
_geom_bond_atom_site_label_1
_geom_bond_atom_site_label_2
_geom_bond_distance
_geom_bond_site_symmetry_2
_geom_bond_publ_flag
Co1 O1B 1.9292(16) . ?
Co1 O2B 1.9353(16) 2_575 ?
Co1 O1A 1.9466(16) . ?
Co1 N1 2.049(2) . ?
N1 C5N 1.329(3) . ?
N1 C1N 1.336(3) . ?
O1A C14A 1.283(3) . ?
O2A C14A 1.219(3) . ?
O1B C14B 1.252(3) . ?
O2B C14B 1.245(3) . ?
O2B Co1 1.9353(16) 2_575 ?
C1A C2A 1.507(4) . ?
C2A C3A 1.368(5) . ?
C2A C7A 1.377(5) . ?
C3A C4A 1.377(4) . ?
C4A C5A 1.382(4) . ?
C5A C6A 1.375(4) . ?
C5A C8A 1.478(4) . ?
C6A C7A 1.380(4) . ?
C8A C9A 1.390(3) . ?
C8A C13A 1.402(3) . ?
C9A C10A 1.361(4) . ?
C10A C11A 1.365(4) . ?
C11A C12A 1.387(4) . ?
C12A C13A 1.401(3) . ?
C12A C15A 1.481(4) . ?
C13A C14A 1.501(3) . ?
C15A C20A 1.372(4) . ?
C15A C16A 1.386(4) . ?
C16A C17A 1.363(5) . ?
C17A C18A 1.371(5) . ?
C18A C19A 1.392(4) . ?
C18A C21A 1.516(5) . ?
C19A C20A 1.380(4) . ?
C1B C2B 1.504(4) . ?
C2B C3B 1.374(4) . ?
C2B C7B 1.381(4) . ?
C3B C4B 1.377(4) . ?
C4B C5B 1.381(4) . ?
C5B C6B 1.394(3) . ?
C5B C8B 1.492(4) . ?
C6B C7B 1.368(4) . ?
C8B C9B 1.387(4) . ?
C8B C13B 1.399(3) . ?
C9B C10B 1.375(4) . ?
C10B C11B 1.373(4) . ?
C11B C12B 1.393(4) . ?
C12B C13B 1.394(3) . ?
C12B C15B 1.484(4) . ?
C13B C14B 1.500(3) . ?
C15B C20B 1.387(4) . ?
C15B C16B 1.394(4) . ?
C16B C17B 1.372(4) . ?
C17B C18B 1.381(4) . ?
C18B C19B 1.391(3) . ?
C18B C21B 1.504(4) . ?
C19B C20B 1.379(4) . ?
C1N C2N 1.368(4) . ?
C2N C3N 1.364(5) . ?
C3N C4N 1.364(5) . ?
C4N C5N 1.368(4) . ?
